data_7026992
loop_
_publ_author_name
'Ecken, Holger'
'Olmstead, Marilyn M.'
'Noll, Bruce C.'
'Attar, Saeed'
'Schlyer, Bruce'
'Balch, Alan L.'

_publ_section_title
;
 Effects of anions on the solid state structures of linear gold(I)
 complexes of the type (o-xylyl isocyanide)gold(I) (monoanion)
;
_journal_issue 22
_journal_name_full 'Journal of the Chemical Society, Dalton Transactions'
_journal_page_first 3715
_journal_paper_doi 10.1039/a805086d
_journal_year 1998
_chemical_formula_sum 'C9 H9 Au I N'
_chemical_formula_weight 455.04
_chemical_name_common (o-xylylNC)AuI
_chemical_name_systematic
; 
 ? 
;
_space_group_IT_number 64
_symmetry_cell_setting orthorhombic
_symmetry_space_group_name_Hall '-C 2ac 2'
_symmetry_space_group_name_H-M 'C m c a'
_atom_sites_solution_hydrogens geom
_atom_sites_solution_primary direct
_atom_sites_solution_secondary difmap
_audit_creation_method SHELXL-97
_cell_angle_alpha 90.00
_cell_angle_beta 90.00
_cell_angle_gamma 90.00
_cell_formula_units_Z 8
_cell_length_a 6.8591(6)
_cell_length_b 20.3967(17)
_cell_length_c 15.5101(13)
_cell_measurement_reflns_used 2086
_cell_measurement_temperature 169(2)
_cell_measurement_theta_max 30.00
_cell_measurement_theta_min 2.00
_cell_volume 2169.9(3)
_computing_cell_refinement 'SAINT v4.05 (Siemens, 1995)'
_computing_data_collection 'SMART v4.05 (Siemens, 1995)'
_computing_data_reduction 'SAINT v4.05 (Siemens, 1995)'
_computing_molecular_graphics 'SHELXTL 5, XP (Sheldrick, 1994)'
_computing_publication_material 'SHELX 97-2, CIFTAB (Sheldrick, 1998)'
_computing_structure_refinement 'SHELXL-97 (Sheldrick, 1997)'
_computing_structure_solution 'SHELXS-97 (Sheldrick, 1990)'
_diffrn_ambient_temperature 169(2)
_diffrn_measured_fraction_theta_full 0.974
_diffrn_measured_fraction_theta_max 0.974
_diffrn_measurement_device_type 'Siemens SMART CCD'
_diffrn_measurement_method '\w scan'
_diffrn_radiation_monochromator graphite
_diffrn_radiation_source 'sealed tube'
_diffrn_radiation_type MoK\a
_diffrn_radiation_wavelength 0.71073
_diffrn_reflns_av_R_equivalents 0.0364
_diffrn_reflns_av_sigmaI/netI 0.0508
_diffrn_reflns_limit_h_max 4
_diffrn_reflns_limit_h_min -9
_diffrn_reflns_limit_k_max 15
_diffrn_reflns_limit_k_min -28
_diffrn_reflns_limit_l_max 21
_diffrn_reflns_limit_l_min -21
_diffrn_reflns_number 3838
_diffrn_reflns_theta_full 30.00
_diffrn_reflns_theta_max 30.00
_diffrn_reflns_theta_min 2.00
_exptl_absorpt_coefficient_mu 16.354
_exptl_absorpt_correction_T_max 0.2916
_exptl_absorpt_correction_T_min 0.2916
_exptl_absorpt_correction_type multi-scan
_exptl_absorpt_process_details 'Blessing, Acta Cryst. (1995) A51 33-38.'
_exptl_crystal_colour 'pale yellow'
_exptl_crystal_density_diffrn 2.786
_exptl_crystal_density_method 'not measured'
_exptl_crystal_description needles
_exptl_crystal_F_000 1616
_exptl_crystal_size_max 0.10
_exptl_crystal_size_mid 0.10
_exptl_crystal_size_min 0.10
_refine_diff_density_max 1.566
_refine_diff_density_min -0.982
_refine_diff_density_rms 0.213
_refine_ls_extinction_coef 0.00179(8)
_refine_ls_extinction_expression Fc^*^=kFc[1+0.001xFc^2^\l^3^/sin(2\q)]^-1/4^
_refine_ls_extinction_method SHELXL
_refine_ls_goodness_of_fit_ref 1.076
_refine_ls_hydrogen_treatment mixed
_refine_ls_matrix_type full
_refine_ls_number_parameters 97
_refine_ls_number_reflns 1663
_refine_ls_number_restraints 0
_refine_ls_restrained_S_all 1.076
_refine_ls_R_factor_all 0.0534
_refine_ls_R_factor_gt 0.0338
_refine_ls_shift/su_max 0.002
_refine_ls_shift/su_mean 0.000
_refine_ls_structure_factor_coef Fsqd
_refine_ls_weighting_details 'calc w=1/[\s^2^(Fo^2^)+(0.0219P)^2^+0.0000P] where P=(Fo^2^+2Fc^2^)/3'
_refine_ls_weighting_scheme calc
_refine_ls_wR_factor_gt 0.0608
_refine_ls_wR_factor_ref 0.0689
_reflns_number_gt 1285
_reflns_number_total 1663
_reflns_threshold_expression >2sigma(I)
_cod_data_source_file 805086Dsup1.cif
_cod_data_source_block mn791
_cod_database_code 7026992

loop_
_symmetry_equiv_pos_as_xyz
'x, y, z'
'-x, -y+1/2, z+1/2'
'-x, y+1/2, -z+1/2'
'x, -y, -z'
'x+1/2, y+1/2, z'
'-x+1/2, -y+1, z+1/2'
'-x+1/2, y+1, -z+1/2'
'x+1/2, -y+1/2, -z'
'-x, -y, -z'
'x, y-1/2, -z-1/2'
'x, -y-1/2, z-1/2'
'-x, y, z'
'-x+1/2, -y+1/2, -z'
'x+1/2, y, -z-1/2'
'x+1/2, -y, z-1/2'
'-x+1/2, y+1/2, z'

loop_
_atom_site_label
_atom_site_type_symbol
_atom_site_fract_x
_atom_site_fract_y
_atom_site_fract_z
_atom_site_U_iso_or_equiv
_atom_site_adp_type
_atom_site_occupancy
_atom_site_symmetry_multiplicity
_atom_site_calc_flag
_atom_site_refinement_flags
Au Au 0.5000 0.422491(15) 0.73518(2) 0.03286(13) Uani 1 2 d S
I I 0.5000 0.48886(3) 0.87289(4) 0.04495(19) Uani 1 2 d S
N N 0.5000 0.3422(3) 0.5659(4) 0.0273(14) Uani 1 2 d S
C1 C 0.5000 0.3712(4) 0.6293(5) 0.0323(18) Uani 1 2 d S
C2 C 0.5000 0.3118(4) 0.4841(4) 0.0239(15) Uani 1 2 d S
C3 C 0.5000 0.2441(4) 0.4799(5) 0.0311(17) Uani 1 2 d S
C4 C 0.5000 0.2176(5) 0.3985(6) 0.038(2) Uani 1 2 d S
H4 H 0.5000 0.171(5) 0.401(6) 0.06(3) Uiso 1 2 d S
C5 C 0.5000 0.2557(6) 0.3259(6) 0.050(3) Uani 1 2 d S
H5 H 0.5000 0.239(5) 0.266(5) 0.04(3) Uiso 1 2 d S
C6 C 0.5000 0.3227(5) 0.3326(6) 0.043(2) Uani 1 2 d S
H6 H 0.5000 0.349(5) 0.279(6) 0.05(3) Uiso 1 2 d S
C7 C 0.5000 0.3533(4) 0.4129(5) 0.0301(17) Uani 1 2 d S
C8 C 0.5000 0.4260(5) 0.4239(7) 0.047(2) Uani 1 2 d S
H8A H 0.5000 0.456(4) 0.375(6) 0.04(2) Uiso 1 2 d S
H8B H 0.618(10) 0.436(3) 0.464(4) 0.06(2) Uiso 1 1 d .
C9 C 0.5000 0.2021(5) 0.5607(6) 0.037(2) Uani 1 2 d S
H9A H 0.5000 0.157(4) 0.541(5) 0.04(2) Uiso 1 2 d S
H9B H 0.623(8) 0.204(2) 0.591(3) 0.023(13) Uiso 1 1 d .

loop_
_atom_site_aniso_label
_atom_site_aniso_U_11
_atom_site_aniso_U_22
_atom_site_aniso_U_33
_atom_site_aniso_U_23
_atom_site_aniso_U_13
_atom_site_aniso_U_12
Au 0.0446(2) 0.02863(19) 0.02531(18) -0.00395(13) 0.000 0.000
I 0.0428(4) 0.0539(4) 0.0381(3) -0.0218(3) 0.000 0.000
N 0.029(3) 0.024(3) 0.029(3) -0.001(3) 0.000 0.000
C1 0.035(5) 0.023(4) 0.039(5) 0.005(3) 0.000 0.000
C2 0.022(4) 0.027(4) 0.023(4) -0.003(3) 0.000 0.000
C3 0.029(4) 0.035(5) 0.029(4) -0.004(3) 0.000 0.000
C4 0.034(5) 0.036(5) 0.045(5) -0.019(4) 0.000 0.000
C5 0.053(6) 0.072(7) 0.025(4) -0.019(5) 0.000 0.000
C6 0.039(5) 0.062(7) 0.029(4) 0.008(4) 0.000 0.000
C7 0.024(4) 0.035(4) 0.031(4) -0.002(3) 0.000 0.000
C8 0.053(6) 0.035(5) 0.051(6) 0.013(5) 0.000 0.000
C9 0.027(5) 0.034(5) 0.050(5) 0.008(4) 0.000 0.000

loop_
_atom_type_symbol
_atom_type_description
_atom_type_scat_dispersion_real
_atom_type_scat_dispersion_imag
_atom_type_scat_source
C C 0.0033 0.0016 'International Tables Vol C Tables 4.2.6.8 and 6.1.1.4'
H H 0.0000 0.0000 'International Tables Vol C Tables 4.2.6.8 and 6.1.1.4'
N N 0.0061 0.0033 'International Tables Vol C Tables 4.2.6.8 and 6.1.1.4'
I I -0.4742 1.8119 'International Tables Vol C Tables 4.2.6.8 and 6.1.1.4'
Au Au -2.0133 8.8022 'International Tables Vol C Tables 4.2.6.8 and 6.1.1.4'

loop_
_geom_angle_atom_site_label_1
_geom_angle_atom_site_label_2
_geom_angle_atom_site_label_3
_geom_angle
C1 Au I 179.9(2)
C1 N C2 175.1(8)
N C1 Au 178.5(7)
C3 C2 C7 124.8(7)
C3 C2 N 118.8(7)
C7 C2 N 116.5(7)
C4 C3 C2 115.8(8)
C4 C3 C9 122.5(8)
C2 C3 C9 121.7(7)
C5 C4 C3 122.2(9)
C4 C5 C6 120.3(9)
C5 C6 C7 120.9(9)
C2 C7 C6 115.9(8)
C2 C7 C8 120.9(7)
C6 C7 C8 123.2(9)

loop_
_geom_bond_atom_site_label_1
_geom_bond_atom_site_label_2
_geom_bond_distance
Au C1 1.947(9)
Au I 2.5288(6)
N C1 1.147(10)
N C2 1.412(9)
C2 C3 1.382(11)
C2 C7 1.392(11)
C3 C4 1.373(11)
C3 C9 1.518(11)
C4 C5 1.368(14)
C5 C6 1.369(15)
C6 C7 1.394(12)
C7 C8 1.493(12)
